data_7005816
loop_
_publ_author_name
'Barnes, Nicholas A.'
'Godfrey, Stephen M.'
'Halton, Ruth T. A.'
'Pritchard, Robin G.'
'Safi, Zaki'
'Sheffield, Joanne M.'

_publ_section_title
;
 Preference for a C3 conformation in tris-dimethylaminophosphonium
 cations: a comparison of the reactions of (Me2N)3P with I-X (X = Cl,
 Br, I, CN).
;
_journal_issue 30
_journal_name_full 'Dalton transactions (Cambridge, England : 2003)'
_journal_page_first 3252
_journal_page_last 3258
_journal_paper_doi 10.1039/b705651f
_journal_year 2007
_chemical_absolute_configuration ad
_chemical_compound_source 'synthesis as described'
_chemical_formula_moiety 'C6 H18 Cl1 I1 N3 P1'
_chemical_formula_sum 'C6 H18 Cl I N3 P'
_chemical_formula_weight 325.55
_chemical_name_systematic
;
?
;
_space_group_IT_number 160
_symmetry_cell_setting trigonal
_symmetry_Int_Tables_number 160
_symmetry_space_group_name_Hall 'R 3 -2"'
_symmetry_space_group_name_H-M 'R 3 m :H'
_atom_sites_solution_hydrogens geom
_atom_sites_solution_primary direct
_atom_sites_solution_secondary difmap
_audit_conform_dict_location ftp://ftp.iucr.org/pub/cif_core.dic
_audit_conform_dict_name cif_core.dic
_audit_conform_dict_version 2.3
_audit_creation_date 2006-07-21T12:06:05-00:00
_audit_creation_method 'WinGX routine CIF_UPDATE'
_cell_angle_alpha 90.000(2)
_cell_angle_beta 90.000(2)
_cell_angle_gamma 120.000(2)
_cell_formula_units_Z 3
_cell_length_a 8.2595(4)
_cell_length_b 8.2595(4)
_cell_length_c 16.5475(8)
_cell_measurement_reflns_used 2610
_cell_measurement_temperature 150(2)
_cell_measurement_theta_max 27.485
_cell_measurement_theta_min 0.998
_cell_measurement_wavelength 0.71073
_cell_volume 977.62(8)
_computing_cell_refinement 'HKL Scalepack (Otwinowski & Minor 1997)'
_computing_data_collection 'Collect (Nonius BV, 1997-2000)'
_computing_data_reduction 'HKL Denzo and Scalepack (Otwinowski & Minor 1997)'
_computing_molecular_graphics 'Ortep-3 for Windows (Farrugia, 1997)'
_computing_publication_material 'WinGX publication routines (Farrugia, 1999)'
_computing_structure_refinement 'SHELXL-97 (Sheldrick, 1997)'
_computing_structure_solution 'SIR92 (Giacovazzo et al, 1993)'
_diffrn_ambient_temperature 150(2)
_diffrn_detector 'CCD plate'
_diffrn_detector_area_resol_mean 9
_diffrn_measured_fraction_theta_full 1
_diffrn_measured_fraction_theta_max 1
_diffrn_measurement_device '95mm CCD camera on \k-goniostat'
_diffrn_measurement_device_type KappaCCD
_diffrn_measurement_method 'CCD rotation images, thick slices'
_diffrn_orient_matrix_type 'by Nonius Collect from scalepack cell'
_diffrn_orient_matrix_UB_11 0.151761E-1
_diffrn_orient_matrix_UB_12 0.965876E-1
_diffrn_orient_matrix_UB_13 -0.404467E-1
_diffrn_orient_matrix_UB_21 -0.136693
_diffrn_orient_matrix_UB_22 -0.440896E-1
_diffrn_orient_matrix_UB_23 0.37178E-2
_diffrn_orient_matrix_UB_31 0.250593E-1
_diffrn_orient_matrix_UB_32 0.909515E-1
_diffrn_orient_matrix_UB_33 0.447469E-1
_diffrn_radiation_monochromator graphite
_diffrn_radiation_probe x-ray
_diffrn_radiation_type MoK\a
_diffrn_radiation_wavelength 0.71073
_diffrn_reflns_av_R_equivalents 0.0434
_diffrn_reflns_av_unetI/netI 0.0393
_diffrn_reflns_limit_h_max 9
_diffrn_reflns_limit_h_min -10
_diffrn_reflns_limit_k_max 10
_diffrn_reflns_limit_k_min -7
_diffrn_reflns_limit_l_max 20
_diffrn_reflns_limit_l_min -21
_diffrn_reflns_number 2362
_diffrn_reflns_reduction_process
;
Scaled and merged with SORTAV
R.H. Blessing, (1987) Cryst. Rev. 1, 3-58
R.H. Blessing, (1989) J. Appl. Cryst. 22, 396-397
;
_diffrn_reflns_theta_full 27.38
_diffrn_reflns_theta_max 27.38
_diffrn_reflns_theta_min 3.1
_diffrn_source 'Enraf Nonius FR590'
_exptl_absorpt_coefficient_mu 2.749
_exptl_absorpt_correction_T_max 0.7706
_exptl_absorpt_correction_T_min 0.6833
_exptl_absorpt_correction_type multi-scan
_exptl_absorpt_process_details
;
R.H. Blessing, Acta Cryst. (1995), A51, 33-38
;
_exptl_crystal_colour 'pale yellow'
_exptl_crystal_density_diffrn 1.659
_exptl_crystal_density_method 'not measured'
_exptl_crystal_description prism
_exptl_crystal_F_000 480
_exptl_crystal_size_max 0.15
_exptl_crystal_size_mid 0.15
_exptl_crystal_size_min 0.1
_refine_diff_density_max 0.372
_refine_diff_density_min -0.353
_refine_diff_density_rms 0.077
_refine_ls_abs_structure_details 'Flack H D (1983), Acta Cryst. A39, 876-881'
_refine_ls_abs_structure_Flack 0.17(3)
_refine_ls_extinction_coef 0.0069(6)
_refine_ls_extinction_expression Fc^*^=kFc[1+0.001xFc^2^\l^3^/sin(2\q)]^-1/4^
_refine_ls_extinction_method SHELXL
_refine_ls_goodness_of_fit_ref 1.117
_refine_ls_hydrogen_treatment mixed
_refine_ls_matrix_type full
_refine_ls_number_parameters 52
_refine_ls_number_reflns 592
_refine_ls_number_restraints 11
_refine_ls_restrained_S_all 1.112
_refine_ls_R_factor_all 0.0266
_refine_ls_R_factor_gt 0.0231
_refine_ls_shift/su_max 0
_refine_ls_shift/su_mean 0
_refine_ls_structure_factor_coef Fsqd
_refine_ls_weighting_details 'calc w=1/[\s^2^(Fo^2^)+(0.0064P)^2^+0.8871P] where P=(Fo^2^+2Fc^2^)/3'
_refine_ls_weighting_scheme calc
_refine_ls_wR_factor_gt 0.0417
_refine_ls_wR_factor_ref 0.043
_reflns_number_gt 577
_reflns_number_total 592
_reflns_threshold_expression >2sigma(I)
_cod_data_source_file b705651f.txt
_cod_data_source_block smg34c
_cod_original_sg_symbol_Hall R3-2"
_cod_original_sg_symbol_H-M R3m
_cod_database_code 7005816

loop_
_symmetry_equiv_pos_as_xyz
'x, y, z'
'-y, x-y, z'
'-y, -x, z'
'-x+y, -x, z'
'x, x-y, z'
'-x+y, y, z'
'x+2/3, y+1/3, z+1/3'
'-y+2/3, x-y+1/3, z+1/3'
'-y+2/3, -x+1/3, z+1/3'
'-x+y+2/3, -x+1/3, z+1/3'
'x+2/3, x-y+1/3, z+1/3'
'-x+y+2/3, y+1/3, z+1/3'
'x+1/3, y+2/3, z+2/3'
'-y+1/3, x-y+2/3, z+2/3'
'-y+1/3, -x+2/3, z+2/3'
'-x+y+1/3, -x+2/3, z+2/3'
'x+1/3, x-y+2/3, z+2/3'
'-x+y+1/3, y+2/3, z+2/3'

loop_
_atom_site_label
_atom_site_type_symbol
_atom_site_fract_x
_atom_site_fract_y
_atom_site_fract_z
_atom_site_U_iso_or_equiv
_atom_site_adp_type
_atom_site_occupancy
_atom_site_symmetry_multiplicity
_atom_site_calc_flag
_atom_site_refinement_flags
_atom_site_disorder_assembly
_atom_site_disorder_group
Cl1 Cl 0.6667 0.3333 0.00710(9) 0.0262(4) Uani 1 6 d S . .
I1 I 0 0 0 0.0360(2) Uani 1 6 d S . .
P1 P 0.6667 0.3333 -0.11556(9) 0.0165(3) Uani 1 6 d S . .
N1 N 0.5066(6) 0.1297(7) -0.1440(3) 0.0240(10) Uani 0.5 1 d PD . .
C1 C 0.4816(3) -0.0368(7) -0.1066(3) 0.0373(11) Uani 1 2 d SD . .
C2 C 0.3488(10) 0.0985(10) -0.1971(4) 0.0313(13) Uani 0.5 1 d PD . .
H1A H 0.401(5) -0.054(5) -0.0684(19) 0.052(8) Uiso 1 1 d D . .
H1B H 0.440(3) -0.121(5) -0.146(3) 0.052(8) Uiso 1 2 d SD . .
H2A H 0.351(9) 0.032(10) -0.235(3) 0.052(8) Uiso 0.5 1 d PD . .
H2B H 0.255(5) 0.057(10) -0.167(3) 0.052(8) Uiso 0.5 1 d PD . .
H2C H 0.391(7) 0.196(4) -0.224(3) 0.052(8) Uiso 1 2 d SD . .

loop_
_atom_site_aniso_label
_atom_site_aniso_U_11
_atom_site_aniso_U_22
_atom_site_aniso_U_33
_atom_site_aniso_U_23
_atom_site_aniso_U_13
_atom_site_aniso_U_12
Cl1 0.0308(6) 0.0308(6) 0.0169(7) 0 0 0.0154(3)
I1 0.0411(2) 0.0411(2) 0.0258(2) 0 0 0.02054(12)
P1 0.0171(5) 0.0171(5) 0.0151(7) 0 0 0.0086(3)
N1 0.023(2) 0.022(2) 0.025(2) -0.0018(17) -0.0100(17) 0.0095(18)
C1 0.044(2) 0.023(2) 0.038(3) -0.003(2) -0.0013(10) 0.0115(12)
C2 0.028(3) 0.035(3) 0.029(3) -0.010(3) -0.010(3) 0.014(3)

loop_
_atom_type_symbol
_atom_type_description
_atom_type_scat_dispersion_real
_atom_type_scat_dispersion_imag
_atom_type_scat_source
C C 0.0033 0.0016 'International Tables Vol C Tables 4.2.6.8 and 6.1.1.4'
H H 0 0 'International Tables Vol C Tables 4.2.6.8 and 6.1.1.4'
N N 0.0061 0.0033 'International Tables Vol C Tables 4.2.6.8 and 6.1.1.4'
P P 0.1023 0.0942 'International Tables Vol C Tables 4.2.6.8 and 6.1.1.4'
I I -0.4742 1.8119 'International Tables Vol C Tables 4.2.6.8 and 6.1.1.4'
Cl Cl 0.1484 0.1585 'International Tables Vol C Tables 4.2.6.8 and 6.1.1.4'

loop_
_geom_angle_atom_site_label_1
_geom_angle_atom_site_label_2
_geom_angle_atom_site_label_3
_geom_angle
_geom_angle_site_symmetry_1
_geom_angle_site_symmetry_3
_geom_angle_publ_flag
N1 P1 N1 79.0(3) 2_655 6_655 ?
N1 P1 N1 111.76(15) 2_655 . ?
N1 P1 N1 34.9(3) 6_655 . ?
N1 P1 N1 34.9(3) 2_655 3_665 ?
N1 P1 N1 111.76(15) 6_655 3_665 ?
N1 P1 N1 138.8(3) . 3_665 ?
N1 P1 N1 111.76(15) 2_655 4_665 ?
N1 P1 N1 138.8(3) 6_655 4_665 ?
N1 P1 N1 111.76(15) . 4_665 ?
N1 P1 N1 79.0(3) 3_665 4_665 ?
N1 P1 N1 138.8(3) 2_655 5 ?
N1 P1 N1 111.76(15) 6_655 5 ?
N1 P1 N1 79.0(3) . 5 ?
N1 P1 N1 111.76(15) 3_665 5 ?
N1 P1 N1 34.9(3) 4_665 5 ?
N1 P1 Cl1 107.08(17) 2_655 . ?
N1 P1 Cl1 107.08(17) 6_655 . ?
N1 P1 Cl1 107.08(17) . . ?
N1 P1 Cl1 107.08(17) 3_665 . ?
N1 P1 Cl1 107.08(17) 4_665 . ?
N1 P1 Cl1 107.08(17) 5 . ?
N1 N1 C1 70.27(19) 6_655 . ?
N1 N1 C2 142.3(3) 6_655 . ?
C1 N1 C2 113.5(4) . . ?
N1 N1 P1 72.54(16) 6_655 . ?
C1 N1 P1 121.9(3) . . ?
C2 N1 P1 123.2(4) . . ?
N1 C1 N1 39.5(4) . 6_655 ?
N1 C1 H1A 102(2) . . ?
N1 C1 H1A 131(2) 6_655 . ?
N1 C1 H1B 104(3) . . ?
N1 C1 H1B 104(3) 6_655 . ?
H1A C1 H1B 116(3) . . ?
C2 C2 N1 105.4(3) 5 . ?
C2 C2 H2A 131(5) 5 . ?
N1 C2 H2A 105(3) . . ?
C2 C2 H2B 87(5) 5 . ?
N1 C2 H2B 106(4) . . ?
H2A C2 H2B 120(7) . . ?
C2 C2 H2C 40(3) 5 . ?
N1 C2 H2C 104(3) . . ?
H2A C2 H2C 96(6) . . ?
H2B C2 H2C 125(6) . . ?

loop_
_geom_bond_atom_site_label_1
_geom_bond_atom_site_label_2
_geom_bond_distance
_geom_bond_site_symmetry_2
_geom_bond_publ_flag
Cl1 P1 2.030(2) . ?
P1 N1 1.605(5) 2_655 ?
P1 N1 1.605(5) 6_655 ?
P1 N1 1.605(5) . ?
P1 N1 1.605(5) 3_665 ?
P1 N1 1.605(5) 4_665 ?
P1 N1 1.605(5) 5 ?
N1 N1 0.963(9) 6_655 ?
N1 C1 1.427(7) . ?
N1 C2 1.483(8) . ?
C1 N1 1.427(7) 6_655 ?
C1 H1A 0.88(3) . ?
C1 H1B 0.88(3) . ?
C2 C2 1.254(15) 5 ?
C2 H2A 0.84(4) . ?
C2 H2B 0.84(3) . ?
C2 H2C 0.82(3) . ?
